data_4029806
loop_
_publ_author_name
'Osipov, Maksim'
'Chu, Qianli'
'Geib, Steven J.'
'Curran, Dennis P.'
'Weber, Stephen G.'

_publ_section_title
;
 Synthesis of deep-cavity fluorous calix[4]arenes as molecular recognition
 scaffolds.
;
_journal_name_full 'Beilstein journal of organic chemistry'
_journal_page_first 36
_journal_paper_doi 10.3762/bjoc.4.36
_journal_volume 4
_journal_year 2008
_chemical_formula_sum 'C74 H44 F68 I4 O4.5'
_chemical_formula_weight 2804.69
_chemical_name_systematic
; 
 ? 
;
_space_group_IT_number 2
_symmetry_cell_setting triclinic
_symmetry_space_group_name_Hall '-P 1'
_symmetry_space_group_name_H-M 'P -1'
_atom_sites_solution_hydrogens geom
_atom_sites_solution_primary direct
_atom_sites_solution_secondary difmap
_audit_creation_method SHELXL-97
_cell_angle_alpha 90.915(2)
_cell_angle_beta 92.614(2)
_cell_angle_gamma 91.654(2)
_cell_formula_units_Z 4
_cell_length_a 11.9956(10)
_cell_length_b 19.4176(16)
_cell_length_c 39.769(3)
_cell_measurement_temperature 173(2)
_cell_volume 9248.3(13)
_computing_structure_refinement 'SHELXL-97 (Sheldrick, 1997)'
_computing_structure_solution 'SHELXS-97 (Sheldrick, 1990)'
_diffrn_ambient_temperature 173(2)
_diffrn_measured_fraction_theta_full 0.999
_diffrn_measured_fraction_theta_max 0.999
_diffrn_measurement_device_type 'Bruker Smart Apex CCD'
_diffrn_radiation_monochromator graphite
_diffrn_radiation_source 'fine-focus sealed tube'
_diffrn_radiation_type MoK\a
_diffrn_radiation_wavelength 0.71073
_diffrn_reflns_av_R_equivalents 0.0723
_diffrn_reflns_av_sigmaI/netI 0.1082
_diffrn_reflns_limit_h_max 13
_diffrn_reflns_limit_h_min -13
_diffrn_reflns_limit_k_max 22
_diffrn_reflns_limit_k_min -22
_diffrn_reflns_limit_l_max 45
_diffrn_reflns_limit_l_min -45
_diffrn_reflns_number 67528
_diffrn_reflns_theta_full 24.00
_diffrn_reflns_theta_max 24.00
_diffrn_reflns_theta_min 1.45
_exptl_absorpt_coefficient_mu 1.533
_exptl_absorpt_correction_T_max 0.7390
_exptl_absorpt_correction_T_min 0.6237
_exptl_absorpt_correction_type multi-scan
_exptl_absorpt_process_details 'Bruker sadabs'
_exptl_crystal_density_diffrn 2.014
_exptl_crystal_density_method 'not measured'
_exptl_crystal_F_000 5392
_exptl_crystal_size_max 0.34
_exptl_crystal_size_mid 0.21
_exptl_crystal_size_min 0.21
_refine_diff_density_max 5.869
_refine_diff_density_min -2.006
_refine_diff_density_rms 0.254
_refine_ls_extinction_method none
_refine_ls_goodness_of_fit_ref 1.789
_refine_ls_hydrogen_treatment constr
_refine_ls_matrix_type full
_refine_ls_number_parameters 1287
_refine_ls_number_reflns 29023
_refine_ls_number_restraints 77
_refine_ls_restrained_S_all 1.791
_refine_ls_R_factor_all 0.1988
_refine_ls_R_factor_gt 0.1364
_refine_ls_shift/su_max 1.064
_refine_ls_shift/su_mean 0.024
_refine_ls_structure_factor_coef Fsqd
_refine_ls_weighting_details 'calc w=1/[\s^2^(Fo^2^)+(0.0780P)^2^+0.0000P] where P=(Fo^2^+2Fc^2^)/3'
_refine_ls_weighting_scheme calc
_refine_ls_wR_factor_gt 0.3055
_refine_ls_wR_factor_ref 0.3243
_reflns_number_gt 16192
_reflns_number_total 29023
_reflns_threshold_expression >2sigma(I)
_cod_data_source_file 1860-5397-4-36-S2.txt
_cod_data_source_block max1030
_cod_original_sg_symbol_H-M P-1
_cod_original_formula_sum 'C74 H44 F68 I4 O4.50'
_cod_database_code 4029806

loop_
_symmetry_equiv_pos_as_xyz
'x, y, z'
'-x, -y, -z'

loop_
_atom_site_label
_atom_site_type_symbol
_atom_site_fract_x
_atom_site_fract_y
_atom_site_fract_z
_atom_site_U_iso_or_equiv
_atom_site_adp_type
_atom_site_occupancy
_atom_site_symmetry_multiplicity
_atom_site_calc_flag
_atom_site_refinement_flags
I1 I 0.47819(10) 0.00777(7) 0.44921(3) 0.0590(4) Uani 1 1 d .
F1 F 0.5596(10) -0.0035(7) 0.1879(3) 0.092(4) Uiso 1 1 d .
O1 O 0.6513(8) 0.0734(5) 0.3076(2) 0.036(2) Uani 1 1 d .
C1 C 0.6195(11) 0.0576(7) 0.3404(4) 0.030(3) Uiso 1 1 d .
I2 I 0.78308(14) 0.33413(7) 0.47367(3) 0.0809(5) Uani 1 1 d .
F2 F 0.5955(10) 0.1019(6) 0.1798(3) 0.092(4) Uiso 1 1 d .
O2 O 0.8320(7) -0.0423(5) 0.3385(2) 0.034(2) Uani 1 1 d .
C2 C 0.5908(11) -0.0099(7) 0.3470(4) 0.029(3) Uiso 1 1 d .
I3 I 0.78119(10) -0.04747(7) 0.50002(3) 0.0533(3) Uani 1 1 d .
F3 F 0.3378(11) 0.0128(7) 0.1750(3) 0.102(4) Uiso 1 1 d .
O3 O 1.0768(8) 0.0057(5) 0.3777(2) 0.035(2) Uani 1 1 d .
C3 C 0.5535(12) -0.0259(8) 0.3782(4) 0.039(4) Uiso 1 1 d .
H3A H 0.5327 -0.0722 0.3830 0.047 Uiso 1 1 calc R
I4 I 0.62918(11) -0.33083(7) 0.36944(5) 0.1002(7) Uani 1 1 d .
F4 F 0.3677(10) 0.1202(7) 0.1669(3) 0.094(4) Uiso 1 1 d .
O4 O 0.8837(9) 0.1216(6) 0.3616(3) 0.049(3) Uani 1 1 d .
C4 C 0.5459(12) 0.0259(8) 0.4031(4) 0.039(4) Uiso 1 1 d .
F5 F 0.4569(10) -0.0230(6) 0.1251(3) 0.089(4) Uiso 1 1 d .
C5 C 0.5888(12) 0.0927(7) 0.3971(4) 0.034(4) Uiso 1 1 d .
H5A H 0.5942 0.1266 0.4146 0.041 Uiso 1 1 calc R
I5 I 1.34730(12) -0.80540(7) 0.40511(5) 0.1016(7) Uani 1 1 d .
O5 O 1.1073(10) -0.5600(5) 0.3364(3) 0.053(3) Uani 1 1 d .
F6 F 0.3310(12) 0.0462(7) 0.1112(4) 0.107(4) Uiso 1 1 d .
C6 C 0.6236(12) 0.1082(8) 0.3646(4) 0.034(4) Uiso 1 1 d .
I6 I 1.50633(11) -0.47228(8) 0.45173(3) 0.0751(5) Uani 1 1 d .
O6 O 1.2708(10) -0.4314(6) 0.3107(3) 0.055(3) Uani 1 1 d .
F7 F 0.6157(9) 0.0634(6) 0.1154(3) 0.077(3) Uiso 1 1 d .
C7 C 0.5543(14) 0.0828(9) 0.2863(4) 0.054(5) Uiso 1 1 d .
H7A H 0.5256 0.1295 0.2898 0.064 Uiso 1 1 calc R
H7B H 0.4950 0.0486 0.2916 0.064 Uiso 1 1 calc R
I7 I 1.18096(12) -0.15200(6) 0.46694(3) 0.0595(4) Uani 1 1 d .
O7 O 1.0708(8) -0.3896(5) 0.3632(3) 0.039(3) Uani 1 1 d .
F8 F 0.5109(10) 0.1505(6) 0.1184(3) 0.087(4) Uiso 1 1 d .
C8 C 0.5870(15) 0.0733(10) 0.2499(5) 0.062(5) Uiso 1 1 d .
H8A H 0.6406 0.1107 0.2445 0.075 Uiso 1 1 calc R
H8B H 0.6253 0.0291 0.2477 0.075 Uiso 1 1 calc R
I8 I 1.21757(10) -0.53725(6) 0.50024(3) 0.0525(3) Uani 1 1 d .
O8 O 0.8799(9) -0.5060(5) 0.3785(3) 0.049(3) Uani 1 1 d .
F9 F 0.4055(11) 0.1198(7) 0.0610(3) 0.095(4) Uiso 1 1 d .
C9 C 0.4902(16) 0.0734(10) 0.2251(5) 0.064(5) Uiso 1 1 d .
H9A H 0.4341 0.0388 0.2322 0.077 Uiso 1 1 calc R
H9B H 0.4558 0.1191 0.2266 0.077 Uiso 1 1 calc R
F10 F 0.4619(10) 0.0178(7) 0.0609(3) 0.094(4) Uiso 1 1 d .
C10 C 0.5105(16) 0.0599(10) 0.1909(5) 0.066(6) Uiso 1 1 d .
F11 F 0.6644(10) 0.0555(7) 0.0485(3) 0.094(4) Uiso 1 1 d .
C11 C 0.4217(15) 0.0601(10) 0.1643(5) 0.058(5) Uiso 1 1 d .
F12 F 0.6421(11) 0.1612(7) 0.0648(4) 0.105(4) Uiso 1 1 d .
C12 C 0.4347(16) 0.0448(10) 0.1284(5) 0.066(5) Uiso 1 1 d .
F13 F 0.4879(11) 0.0767(7) -0.0013(3) 0.098(4) Uiso 1 1 d .
C13 C 0.5125(14) 0.0844(9) 0.1081(4) 0.051(5) Uiso 1 1 d .
F14 F 0.5106(12) 0.1838(8) 0.0126(4) 0.115(5) Uiso 1 1 d .
C14 C 0.4907(16) 0.0845(10) 0.0709(5) 0.064(5) Uiso 1 1 d .
F15 F 0.7012(13) 0.0708(9) -0.0160(4) 0.121(5) Uiso 1 1 d .
C15 C 0.5868(17) 0.1066(11) 0.0482(5) 0.069(6) Uiso 1 1 d .
F16 F 0.7360(17) 0.1729(11) 0.0027(5) 0.165(7) Uiso 1 1 d .
C16 C 0.5618(19) 0.1236(12) 0.0117(6) 0.083(7) Uiso 1 1 d .
F17 F 0.6161(17) 0.1522(11) -0.0390(5) 0.169(7) Uiso 1 1 d .
C17 C 0.663(2) 0.1251(17) -0.0118(8) 0.110(9) Uiso 1 1 d .
F18 F 1.1990(10) 0.1132(6) 0.2760(3) 0.089(4) Uiso 1 1 d .
C18 C 0.6705(12) 0.1818(8) 0.3588(4) 0.039(4) Uiso 1 1 d .
H18A H 0.7026 0.1841 0.3363 0.046 Uiso 1 1 calc R
H18B H 0.6094 0.2150 0.3595 0.046 Uiso 1 1 calc R
F19 F 1.2615(11) 0.1791(7) 0.3175(3) 0.096(4) Uiso 1 1 d .
C19 C 0.8581(12) 0.1672(8) 0.3878(4) 0.035(4) Uiso 1 1 d .
F20 F 1.2568(10) 0.2900(7) 0.2802(3) 0.093(4) Uiso 1 1 d .
C20 C 0.7605(12) 0.2010(8) 0.3860(4) 0.038(4) Uiso 1 1 d .
F21 F 1.3626(11) 0.2085(7) 0.2639(3) 0.093(4) Uiso 1 1 d .
C21 C 0.7376(12) 0.2456(7) 0.4109(4) 0.036(4) Uiso 1 1 d .
H21A H 0.6700 0.2699 0.4097 0.043 Uiso 1 1 calc R
F22 F 1.1050(12) 0.2644(8) 0.2327(4) 0.112(5) Uiso 1 1 d .
C22 C 0.8132(13) 0.2564(8) 0.4386(4) 0.044(4) Uiso 1 1 d .
F23 F 1.1889(12) 0.1734(8) 0.2177(4) 0.112(5) Uiso 1 1 d .
C23 C 0.9051(14) 0.2176(8) 0.4409(4) 0.049(4) Uiso 1 1 d .
H23A H 0.9537 0.2226 0.4604 0.059 Uiso 1 1 calc R
F24 F 1.3031(12) 0.3391(8) 0.2218(4) 0.118(5) Uiso 1 1 d .
C24 C 0.9309(12) 0.1717(8) 0.4163(4) 0.038(4) Uiso 1 1 d .
F25 F 1.3680(11) 0.2450(7) 0.2000(3) 0.102(4) Uiso 1 1 d .
C25 C 0.9176(14) 0.1558(9) 0.3300(4) 0.051(5) Uiso 1 1 d .
H25A H 0.8799 0.1323 0.3101 0.061 Uiso 1 1 calc R
H25B H 0.8957 0.2046 0.3302 0.061 Uiso 1 1 calc R
F26 F 1.1498(15) 0.3456(10) 0.1773(5) 0.147(6) Uiso 1 1 d .
C26 C 1.0412(13) 0.1517(9) 0.3281(4) 0.050(5) Uiso 1 1 d .
H26A H 1.0628 0.1029 0.3268 0.060 Uiso 1 1 calc R
H26B H 1.0789 0.1733 0.3485 0.060 Uiso 1 1 calc R
F27 F 1.1642(12) 0.2400(8) 0.1617(4) 0.115(5) Uiso 1 1 d .
C27 C 1.0765(14) 0.1897(9) 0.2966(4) 0.056(5) Uiso 1 1 d .
H27A H 1.0287 0.1736 0.2769 0.067 Uiso 1 1 calc R
H27B H 1.0661 0.2398 0.2997 0.067 Uiso 1 1 calc R
F28 F 1.3800(12) 0.3536(8) 0.1572(4) 0.115(5) Uiso 1 1 d .
C28 C 1.1898(17) 0.1778(10) 0.2905(5) 0.066(6) Uiso 1 1 d .
F29 F 1.3417(13) 0.2552(8) 0.1319(4) 0.127(5) Uiso 1 1 d .
C29 C 1.253(2) 0.2269(12) 0.2643(6) 0.086(7) Uiso 1 1 d .
F30 F 1.2303(16) 0.4163(11) 0.1234(5) 0.165(7) Uiso 1 1 d .
C30 C 1.2042(18) 0.2374(12) 0.2317(6) 0.074(6) Uiso 1 1 d .
F31 F 1.1488(15) 0.3157(9) 0.1060(5) 0.147(6) Uiso 1 1 d .
C31 C 1.2701(19) 0.2760(12) 0.2053(6) 0.085(7) Uiso 1 1 d .
F32 F 1.4138(14) 0.3724(8) 0.0900(4) 0.126(5) Uiso 1 1 d .
C32 C 1.2245(17) 0.2939(11) 0.1724(5) 0.070(6) Uiso 1 1 d .
F33 F 1.280(2) 0.3926(14) 0.0643(7) 0.204(9) Uiso 1 1 d .
C33 C 1.2911(19) 0.3161(12) 0.1445(6) 0.081(7) Uiso 1 1 d .
F34 F 1.3203(19) 0.2879(13) 0.0669(6) 0.192(8) Uiso 1 1 d .
C34 C 1.255(3) 0.3465(16) 0.1131(8) 0.119(10) Uiso 1 1 d .
F35 F 1.1705(11) -0.1659(7) 0.3242(4) 0.107(4) Uiso 1 1 d .
C35 C 1.317(3) 0.3489(18) 0.0828(9) 0.122(10) Uiso 1 1 d .
F36 F 1.3494(11) -0.1543(7) 0.3290(3) 0.101(4) Uiso 1 1 d .
C36 C 1.0280(12) 0.1221(7) 0.4201(4) 0.039(4) Uiso 1 1 d .
H36A H 1.0717 0.1229 0.3995 0.046 Uiso 1 1 calc R
H36B H 1.0781 0.1368 0.4395 0.046 Uiso 1 1 calc R
F37 F 1.1700(13) -0.0853(8) 0.2696(4) 0.123(5) Uiso 1 1 d .
C37 C 1.0040(11) -0.0050(7) 0.4031(4) 0.029(3) Uiso 1 1 d .
F38 F 1.3504(11) -0.0716(7) 0.2757(3) 0.104(4) Uiso 1 1 d .
C38 C 0.9818(12) 0.0495(7) 0.4255(4) 0.032(4) Uiso 1 1 d .
F39 F 1.2089(14) -0.2316(9) 0.2699(4) 0.134(5) Uiso 1 1 d .
C39 C 0.9169(12) 0.0345(8) 0.4530(4) 0.037(4) Uiso 1 1 d .
H39A H 0.9036 0.0695 0.4692 0.045 Uiso 1 1 calc R
F40 F 1.377(2) -0.2003(13) 0.2602(6) 0.197(9) Uiso 1 1 d .
C40 C 0.8742(13) -0.0289(8) 0.4564(4) 0.046(4) Uiso 1 1 d .
F41 F 1.2693(14) -0.1093(10) 0.2104(4) 0.138(6) Uiso 1 1 d D
C41 C 0.8869(12) -0.0813(8) 0.4340(4) 0.035(4) Uiso 1 1 d .
H41A H 0.8516 -0.1250 0.4371 0.042 Uiso 1 1 calc R
F42 F 1.128(2) -0.1676(11) 0.2173(6) 0.183(8) Uiso 1 1 d D
C42 C 0.9527(11) -0.0701(7) 0.4062(4) 0.029(3) Uiso 1 1 d .
F43 F 1.237(2) -0.2790(15) 0.2090(7) 0.221(10) Uiso 1 1 d D
C43 C 1.1912(13) 0.0034(8) 0.3876(4) 0.042(4) Uiso 1 1 d .
H43A H 1.1991 0.0037 0.4125 0.050 Uiso 1 1 calc R
H43B H 1.2305 0.0451 0.3796 0.050 Uiso 1 1 calc R
F44 F 1.369(2) -0.2251(14) 0.1912(7) 0.221(10) Uiso 1 1 d D
C44 C 1.2433(17) -0.0573(11) 0.3745(5) 0.075(6) Uiso 1 1 d .
H44A H 1.2034 -0.0993 0.3819 0.090 Uiso 1 1 calc R
H44B H 1.3217 -0.0585 0.3833 0.090 Uiso 1 1 calc R
F45 F 1.091(2) -0.2355(13) 0.1613(6) 0.216(10) Uiso 1 1 d D
C45 C 1.2402(15) -0.0561(9) 0.3362(4) 0.053(5) Uiso 1 1 d .
H45A H 1.1667 -0.0385 0.3288 0.063 Uiso 1 1 calc R
H45B H 1.2971 -0.0213 0.3299 0.063 Uiso 1 1 calc R
F46 F 1.233(2) -0.2802(14) 0.1422(6) 0.206(9) Uiso 1 1 d D
C46 C 1.256(2) -0.1133(14) 0.3177(7) 0.097(8) Uiso 1 1 d .
F47 F 1.1679(18) -0.1149(12) 0.1534(6) 0.185(8) Uiso 1 1 d D
C47 C 1.2619(18) -0.1219(12) 0.2812(6) 0.077(6) Uiso 1 1 d .
F48 F 1.320(2) -0.1534(16) 0.1436(8) 0.263(13) Uiso 1 1 d D
C48 C 1.284(4) -0.180(2) 0.2580(11) 0.170(14) Uiso 1 1 d .
F49 F 1.060(2) -0.1977(15) 0.1004(7) 0.243(12) Uiso 1 1 d D
C49 C 1.240(2) -0.1686(14) 0.2253(8) 0.184(16) Uiso 1 1 d D
F50 F 1.229(2) -0.2221(13) 0.0863(6) 0.205(9) Uiso 1 1 d D
C50 C 1.258(3) -0.2160(17) 0.1958(8) 0.175(15) Uiso 1 1 d D
F51 F 1.1811(19) -0.1158(13) 0.0872(6) 0.199(9) Uiso 1 1 d D
C51 C 1.204(3) -0.2259(16) 0.1610(8) 0.207(19) Uiso 1 1 d D
F52 F 0.7991(9) -0.0067(6) 0.2117(3) 0.074(3) Uiso 1 1 d .
C52 C 1.208(2) -0.1688(15) 0.1357(7) 0.132(11) Uiso 1 1 d D
F53 F 0.8862(8) 0.0891(5) 0.2305(2) 0.061(3) Uiso 1 1 d .
C53 C 1.164(2) -0.1772(14) 0.0996(7) 0.137(11) Uiso 1 1 d D
F54 F 0.9798(8) -0.0462(5) 0.1823(3) 0.064(3) Uiso 1 1 d .
C54 C 0.9644(12) -0.1268(7) 0.3804(4) 0.035(4) Uiso 1 1 d .
H54A H 1.0112 -0.1097 0.3623 0.042 Uiso 1 1 calc R
H54B H 1.0023 -0.1660 0.3911 0.042 Uiso 1 1 calc R
F55 F 1.0800(9) 0.0392(5) 0.2041(3) 0.070(3) Uiso 1 1 d .
C55 C 0.7878(12) -0.1085(8) 0.3465(4) 0.035(4) Uiso 1 1 d .
F56 F 0.8358(9) 0.0566(6) 0.1549(3) 0.077(3) Uiso 1 1 d .
C56 C 0.8524(11) -0.1508(7) 0.3656(3) 0.028(3) Uiso 1 1 d .
F57 F 0.9688(9) 0.1296(6) 0.1712(3) 0.079(3) Uiso 1 1 d .
C57 C 0.8048(14) -0.2162(8) 0.3728(4) 0.045(4) Uiso 1 1 d .
H57A H 0.8461 -0.2485 0.3856 0.054 Uiso 1 1 calc R
F58 F 0.9635(10) -0.0138(7) 0.1167(3) 0.093(4) Uiso 1 1 d .
C58 C 0.7019(15) -0.2312(9) 0.3615(4) 0.052(5) Uiso 1 1 d .
F59 F 1.1114(12) 0.0405(7) 0.1374(4) 0.107(4) Uiso 1 1 d .
C59 C 0.6319(14) -0.1869(8) 0.3441(4) 0.043(4) Uiso 1 1 d .
H59A H 0.5566 -0.1999 0.3381 0.052 Uiso 1 1 calc R
F60 F 1.0530(13) 0.1543(9) 0.1107(4) 0.132(5) Uiso 1 1 d .
C60 C 0.6761(13) -0.1234(8) 0.3361(4) 0.043(4) Uiso 1 1 d .
F61 F 0.8904(13) 0.1153(8) 0.0974(4) 0.120(5) Uiso 1 1 d .
C61 C 0.9080(13) -0.0434(8) 0.3132(4) 0.041(4) Uiso 1 1 d .
H61A H 0.9364 -0.0906 0.3110 0.049 Uiso 1 1 calc R
H61B H 0.9722 -0.0121 0.3197 0.049 Uiso 1 1 calc R
F62 F 1.1142(11) 0.0371(7) 0.0692(3) 0.104(4) Uiso 1 1 d .
C62 C 0.8591(14) -0.0223(9) 0.2797(4) 0.050(5) Uiso 1 1 d .
H62A H 0.8212 0.0218 0.2826 0.060 Uiso 1 1 calc R
H62B H 0.8017 -0.0573 0.2719 0.060 Uiso 1 1 calc R
F63 F 0.9474(15) 0.0392(10) 0.0536(5) 0.153(6) Uiso 1 1 d .
C63 C 0.9430(13) -0.0137(8) 0.2524(4) 0.042(4) Uiso 1 1 d .
H63A H 1.0100 0.0113 0.2623 0.051 Uiso 1 1 calc R
H63B H 0.9664 -0.0600 0.2453 0.051 Uiso 1 1 calc R
F64 F 1.1512(15) 0.1626(9) 0.0520(5) 0.144(6) Uiso 1 1 d .
C64 C 0.9045(14) 0.0226(9) 0.2226(4) 0.047(4) Uiso 1 1 d .
F65 F 0.9740(13) 0.1805(8) 0.0439(4) 0.125(5) Uiso 1 1 d .
C65 C 0.9756(14) 0.0199(9) 0.1927(4) 0.049(4) Uiso 1 1 d .
C66 C 0.9472(15) 0.0646(9) 0.1621(5) 0.053(5) Uiso 1 1 d .
F67 F 1.0872(16) 0.1675(11) -0.0110(5) 0.164(7) Uiso 1 1 d .
C67 C 1.0018(15) 0.0488(9) 0.1308(5) 0.053(5) Uiso 1 1 d .
F68 F 1.1413(14) 0.0657(9) 0.0033(4) 0.130(5) Uiso 1 1 d .
C68 C 0.9931(18) 0.0991(11) 0.1007(5) 0.068(6) Uiso 1 1 d .
F69 F 0.969(2) 0.0909(12) -0.0045(6) 0.189(8) Uiso 1 1 d .
C69 C 1.0344(18) 0.0851(12) 0.0668(6) 0.077(6) Uiso 1 1 d .
C70 C 1.052(2) 0.1322(14) 0.0416(7) 0.101(8) Uiso 1 1 d .
C71 C 1.075(4) 0.115(2) 0.0057(10) 0.157(13) Uiso 1 1 d .
C72 C 0.6035(14) -0.0675(8) 0.3210(4) 0.044(4) Uiso 1 1 d .
H72A H 0.6383 -0.0485 0.3009 0.06(5) Uiso 1 1 calc R
H72B H 0.5291 -0.0874 0.3139 0.07(5) Uiso 1 1 calc R
F73 F 1.0797(10) -0.4221(6) 0.2319(3) 0.082(3) Uiso 1 1 d .
C73 C 1.1603(13) -0.6145(8) 0.3525(4) 0.043(4) Uiso 1 1 d .
F74 F 0.9043(11) -0.4600(7) 0.2266(3) 0.104(4) Uiso 1 1 d .
C74 C 1.1045(13) -0.6557(8) 0.3738(4) 0.043(4) Uiso 1 1 d .
F75 F 1.1344(12) -0.5008(7) 0.1808(4) 0.107(4) Uiso 1 1 d .
C75 C 1.1571(13) -0.7108(8) 0.3897(4) 0.045(4) Uiso 1 1 d .
H75A H 1.1191 -0.7387 0.4051 0.055 Uiso 1 1 calc R
F76 F 0.9678(10) -0.5526(7) 0.1779(3) 0.095(4) Uiso 1 1 d .
C76 C 1.2637(16) -0.7229(10) 0.3822(5) 0.063(5) Uiso 1 1 d .
F77 F 1.0155(12) -0.3778(8) 0.1710(4) 0.118(5) Uiso 1 1 d .
C77 C 1.3233(16) -0.6787(10) 0.3618(5) 0.064(5) Uiso 1 1 d .
H77A H 1.3995 -0.6870 0.3582 0.077 Uiso 1 1 calc R
F78 F 0.8696(16) -0.4423(10) 0.1580(5) 0.162(7) Uiso 1 1 d .
C78 C 1.2733(13) -0.6227(8) 0.3467(4) 0.043(4) Uiso 1 1 d .
F79 F 1.1203(16) -0.4302(9) 0.1241(5) 0.147(6) Uiso 1 1 d .
C79 C 1.0642(18) -0.5798(11) 0.3026(5) 0.078(6) Uiso 1 1 d .
H79A H 1.1190 -0.6090 0.2918 0.093 Uiso 1 1 calc R
H79B H 0.9942 -0.6076 0.3043 0.093 Uiso 1 1 calc R
F80 F 1.0158(11) -0.5145(7) 0.1161(4) 0.106(4) Uiso 1 1 d .
C80 C 1.0428(15) -0.5219(9) 0.2821(4) 0.053(5) Uiso 1 1 d .
H80A H 1.1008 -0.4858 0.2877 0.064 Uiso 1 1 calc R
H80B H 0.9700 -0.5032 0.2880 0.064 Uiso 1 1 calc R
F81 F 0.9327(13) -0.3450(9) 0.1090(4) 0.130(5) Uiso 1 1 d .
C81 C 1.0402(15) -0.5361(9) 0.2442(4) 0.058(5) Uiso 1 1 d .
H81A H 1.1138 -0.5536 0.2385 0.069 Uiso 1 1 calc R
H81B H 0.9840 -0.5735 0.2389 0.069 Uiso 1 1 calc R
F82 F 0.8611(19) -0.4445(12) 0.0886(6) 0.187(8) Uiso 1 1 d .
C82 C 1.0157(16) -0.4795(10) 0.2227(5) 0.059(5) Uiso 1 1 d .
F83 F 1.0889(18) -0.3595(12) 0.0699(6) 0.189(8) Uiso 1 1 d D
C83 C 1.0203(18) -0.4917(11) 0.1852(6) 0.074(6) Uiso 1 1 d .
F84 F 1.0507(16) -0.4629(11) 0.0550(5) 0.168(7) Uiso 1 1 d D
C84 C 0.9873(18) -0.4402(11) 0.1594(6) 0.074(6) Uiso 1 1 d .
F85 F 0.879(3) -0.3276(18) 0.0409(8) 0.269(14) Uiso 1 1 d .
C85 C 1.008(2) -0.4461(13) 0.1242(7) 0.092(7) Uiso 1 1 d .
F86 F 0.882(3) -0.4331(16) 0.0166(8) 0.253(12) Uiso 1 1 d D
C86 C 0.961(2) -0.4087(15) 0.0970(8) 0.107(9) Uiso 1 1 d .
F87 F 1.062(3) -0.2991(17) 0.0105(8) 0.257(13) Uiso 1 1 d D
C87 C 0.999(2) -0.4040(13) 0.0643(8) 0.124(10) Uiso 1 1 d D
F88 F 1.075(3) -0.4019(16) -0.0069(8) 0.258(13) Uiso 1 1 d D
C88 C 0.943(4) -0.382(2) 0.0340(10) 0.180(15) Uiso 1 1 d D
F89 F 0.930(2) -0.3421(13) -0.0220(7) 0.212(10) Uiso 1 1 d D
C89 C 1.001(3) -0.3566(19) 0.0034(9) 0.24(2) Uiso 1 1 d D
F90 F 1.6038(16) -0.4790(10) 0.2390(5) 0.162(7) Uiso 1 1 d .
C90 C 1.3358(14) -0.5695(9) 0.3279(4) 0.052(5) Uiso 1 1 d .
H90A H 1.2913 -0.5561 0.3076 0.063 Uiso 1 1 calc R
H90B H 1.4072 -0.5880 0.3207 0.063 Uiso 1 1 calc R
F91 F 1.4528(13) -0.5279(8) 0.2121(4) 0.126(5) Uiso 1 1 d .
C91 C 1.3218(12) -0.4410(8) 0.3426(4) 0.039(4) Uiso 1 1 d .
F92 F 1.6262(13) -0.4975(9) 0.1763(4) 0.130(5) Uiso 1 1 d .
C92 C 1.3585(13) -0.5064(8) 0.3515(4) 0.044(4) Uiso 1 1 d .
F93 F 1.6233(12) -0.3908(8) 0.1887(4) 0.110(4) Uiso 1 1 d .
C93 C 1.4089(12) -0.5139(8) 0.3832(4) 0.040(4) Uiso 1 1 d .
H93A H 1.4355 -0.5576 0.3896 0.047 Uiso 1 1 calc R
F94 F 1.3865(15) -0.4702(9) 0.1572(5) 0.145(6) Uiso 1 1 d .
C94 C 1.4211(12) -0.4592(8) 0.4054(4) 0.035(4) Uiso 1 1 d .
F95 F 1.4401(14) -0.3652(9) 0.1646(4) 0.142(6) Uiso 1 1 d .
C95 C 1.3751(12) -0.3964(8) 0.3977(4) 0.040(4) Uiso 1 1 d .
H95A H 1.3778 -0.3597 0.4138 0.048 Uiso 1 1 calc R
F96 F 1.5297(16) -0.4983(11) 0.1121(5) 0.165(7) Uiso 1 1 d .
C96 C 1.3258(12) -0.3887(8) 0.3665(4) 0.038(4) Uiso 1 1 d .
F97 F 1.6254(13) -0.4030(8) 0.1222(4) 0.121(5) Uiso 1 1 d .
C97 C 1.337(2) -0.3991(13) 0.2887(6) 0.093(7) Uiso 1 1 d .
H97A H 1.3957 -0.3712 0.3016 0.112 Uiso 1 1 calc R
H97B H 1.2919 -0.3671 0.2750 0.112 Uiso 1 1 calc R
F98 F 1.3429(18) -0.4128(11) 0.0999(5) 0.170(7) Uiso 1 1 d .
C98 C 1.391(2) -0.4456(13) 0.2663(7) 0.105(8) Uiso 1 1 d .
H98A H 1.3346 -0.4811 0.2584 0.125 Uiso 1 1 calc R
H98B H 1.4492 -0.4694 0.2798 0.125 Uiso 1 1 calc R
F99 F 1.4626(15) -0.3263(10) 0.1017(5) 0.151(6) Uiso 1 1 d .
C99 C 1.4448(18) -0.4178(11) 0.2358(5) 0.077(6) Uiso 1 1 d .
H99A H 1.3857 -0.4035 0.2194 0.092 Uiso 1 1 calc R
H99B H 1.4910 -0.3764 0.2425 0.092 Uiso 1 1 calc R
F100 F 1.587(2) -0.4074(11) 0.0578(6) 0.184(8) Uiso 1 1 d .
C100 C 1.513(2) -0.4662(14) 0.2198(7) 0.102(8) Uiso 1 1 d .
C101 C 1.5577(19) -0.4457(12) 0.1849(6) 0.081(7) Uiso 1 1 d .
F101 F 1.405(2) -0.4683(16) 0.0498(7) 0.249(12) Uiso 1 1 d .
C102 C 1.486(2) -0.4329(13) 0.1560(6) 0.089(7) Uiso 1 1 d .
F102 F 1.498(2) -0.3051(13) 0.0335(6) 0.197(9) Uiso 1 1 d .
C103 C 1.515(2) -0.4255(13) 0.1210(6) 0.091(7) Uiso 1 1 d .
F103 F 1.336(2) -0.3402(13) 0.0422(7) 0.207(9) Uiso 1 1 d .
F104 F 1.340(2) -0.4333(13) -0.0113(7) 0.234(11) Uiso 1 1 d D
C104 C 1.452(3) -0.3981(16) 0.0946(8) 0.117(9) Uiso 1 1 d .
C105 C 1.479(3) -0.4031(18) 0.0587(9) 0.134(11) Uiso 1 1 d .
F105 F 1.391(3) -0.3311(14) -0.0223(9) 0.296(15) Uiso 1 1 d D
F106 F 1.526(2) -0.4056(16) -0.0072(9) 0.280(14) Uiso 1 1 d D
C106 C 1.430(5) -0.367(3) 0.0271(13) 0.22(2) Uiso 1 1 d D
F107 F 0.9446(10) -0.2055(7) 0.2774(3) 0.095(4) Uiso 1 1 d .
C107 C 1.422(2) -0.3891(16) -0.0099(12) 0.23(2) Uiso 1 1 d D
F108 F 0.9739(10) -0.2908(6) 0.2440(3) 0.090(4) Uiso 1 1 d .
C108 C 1.2724(13) -0.3188(8) 0.3591(4) 0.044(4) Uiso 1 1 d .
H10B H 1.3319 -0.2825 0.3585 0.053 Uiso 1 1 calc R
H10C H 1.2331 -0.3213 0.3366 0.053 Uiso 1 1 calc R
F109 F 0.7286(12) -0.3129(8) 0.2441(4) 0.121(5) Uiso 1 1 d .
C109 C 1.0938(12) -0.3395(7) 0.3869(4) 0.032(4) Uiso 1 1 d .
F110 F 0.7307(11) -0.2116(7) 0.2642(4) 0.103(4) Uiso 1 1 d .
C110 C 1.1937(12) -0.3003(7) 0.3843(4) 0.034(4) Uiso 1 1 d .
C111 C 1.2186(13) -0.2483(8) 0.4075(4) 0.042(4) Uiso 1 1 d .
H11A H 1.2843 -0.2203 0.4058 0.050 Uiso 1 1 calc R
F111 F 0.8378(13) -0.2786(9) 0.1915(4) 0.132(5) Uiso 1 1 d .
C112 C 1.1453(13) -0.2364(8) 0.4341(4) 0.039(4) Uiso 1 1 d .
F112 F 0.8848(13) -0.1769(8) 0.2125(4) 0.123(5) Uiso 1 1 d .
C113 C 1.0528(12) -0.2779(7) 0.4380(4) 0.034(4) Uiso 1 1 d .
H11B H 1.0062 -0.2699 0.4563 0.041 Uiso 1 1 calc R
F113 F 0.6843(13) -0.1372(9) 0.2071(4) 0.134(5) Uiso 1 1 d .
C114 C 1.0264(13) -0.3322(8) 0.4151(4) 0.040(4) Uiso 1 1 d .
F114 F 0.6184(13) -0.2385(8) 0.1996(4) 0.121(5) Uiso 1 1 d .
C115 C 0.9752(14) -0.3795(9) 0.3409(4) 0.054(5) Uiso 1 1 d .
H11C H 0.9129 -0.3631 0.3541 0.064 Uiso 1 1 calc R
H11D H 0.9513 -0.4241 0.3301 0.064 Uiso 1 1 calc R
C116 C 1.0001(15) -0.3270(9) 0.3134(5) 0.058(5) Uiso 1 1 d .
H11E H 1.0308 -0.2834 0.3237 0.069 Uiso 1 1 calc R
H11F H 1.0554 -0.3454 0.2981 0.069 Uiso 1 1 calc R
F115 F 0.701(2) -0.2570(13) 0.1395(7) 0.234(11) Uiso 1 1 d D
C117 C 0.8904(15) -0.3147(10) 0.2940(5) 0.062(5) Uiso 1 1 d .
H11G H 0.8587 -0.3596 0.2854 0.074 Uiso 1 1 calc R
H11H H 0.8372 -0.2956 0.3098 0.074 Uiso 1 1 calc R
F116 F 0.5713(17) -0.1567(11) 0.1503(5) 0.181(8) Uiso 1 1 d D
C118 C 0.8994(15) -0.2692(10) 0.2665(5) 0.059(5) Uiso 1 1 d .
F117 F 0.8327(18) -0.1786(11) 0.1442(5) 0.173(7) Uiso 1 1 d D
C119 C 0.7922(17) -0.2542(11) 0.2462(5) 0.068(6) Uiso 1 1 d .
F118 F 0.7126(18) -0.0893(13) 0.1419(6) 0.190(8) Uiso 1 1 d D
C120 C 0.798(2) -0.2271(16) 0.2106(8) 0.115(9) Uiso 1 1 d .
F119 F 0.595(3) -0.2114(17) 0.0888(10) 0.333(18) Uiso 1 1 d D
C121 C 0.700(2) -0.1981(13) 0.1923(6) 0.088(7) Uiso 1 1 d D
F120 F 0.593(3) -0.1034(16) 0.0842(9) 0.307(16) Uiso 1 1 d D
F121 F 0.773(3) -0.2162(16) 0.0806(9) 0.36(2) Uiso 1 1 d D
C122 C 0.651(4) -0.205(2) 0.1564(7) 0.66(11) Uiso 1 1 d D
F122 F 0.804(2) -0.1031(14) 0.0789(7) 0.263(13) Uiso 1 1 d D
C123 C 0.723(3) -0.1596(18) 0.1347(12) 0.27(3) Uiso 1 1 d D
F124 F 0.7758(11) -0.6701(8) 0.3301(4) 0.116(5) Uiso 1 1 d D
F123 F 0.6862(15) -0.1523(10) 0.0435(5) 0.159(7) Uiso 1 1 d D
C124 C 0.644(3) -0.153(2) 0.1038(8) 0.55(7) Uiso 1 1 d D
F125 F 0.5956(15) -0.6513(11) 0.3327(5) 0.181(8) Uiso 1 1 d D
C125 C 0.726(3) -0.1534(17) 0.0757(8) 0.35(4) Uiso 1 1 d D
F126 F 0.603(2) -0.7284(16) 0.2888(7) 0.237(11) Uiso 1 1 d D
C126 C 0.9344(12) -0.3853(7) 0.4208(4) 0.037(4) Uiso 1 1 d .
H12B H 0.8924 -0.3715 0.4405 0.045 Uiso 1 1 calc R
H12C H 0.8819 -0.3881 0.4009 0.045 Uiso 1 1 calc R
F127 F 0.5597(18) -0.6215(11) 0.2729(6) 0.183(8) Uiso 1 1 d .
C127 C 0.9537(14) -0.5109(9) 0.4069(4) 0.047(4) Uiso 1 1 d .
F128 F 0.7954(17) -0.7226(9) 0.2690(5) 0.168(7) Uiso 1 1 d D
C128 C 0.9839(12) -0.4543(8) 0.4267(4) 0.038(4) Uiso 1 1 d .
F129 F 0.7884(14) -0.6103(9) 0.2619(4) 0.141(6) Uiso 1 1 d D
C129 C 1.0566(11) -0.4628(7) 0.4534(4) 0.032(4) Uiso 1 1 d .
H12D H 1.0766 -0.4257 0.4685 0.038 Uiso 1 1 calc R
F130 F 0.6299(19) -0.6311(11) 0.2143(6) 0.200(9) Uiso 1 1 d D
C130 C 1.1014(12) -0.5286(8) 0.4580(4) 0.036(4) Uiso 1 1 d .
F131 F 0.603(2) -0.7433(11) 0.2228(6) 0.206(9) Uiso 1 1 d D
C131 C 1.0810(13) -0.5807(8) 0.4380(4) 0.042(4) Uiso 1 1 d .
H13A H 1.1171 -0.6230 0.4417 0.051 Uiso 1 1 calc R
F132 F 0.8547(17) -0.6790(10) 0.2050(5) 0.169(7) Uiso 1 1 d D
C132 C 1.0065(13) -0.5739(8) 0.4114(4) 0.039(4) Uiso 1 1 d .
F133 F 0.7621(17) -0.7761(11) 0.2040(5) 0.178(8) Uiso 1 1 d D
C133 C 0.7685(16) -0.5251(11) 0.3882(5) 0.071(6) Uiso 1 1 d .
H13B H 0.7401 -0.4899 0.4036 0.085 Uiso 1 1 calc R
H13C H 0.7681 -0.5701 0.3995 0.085 Uiso 1 1 calc R
F134 F 0.7441(18) -0.6204(12) 0.1531(6) 0.185(8) Uiso 1 1 d D
C134 C 0.701(2) -0.5291(16) 0.3575(8) 0.129(10) Uiso 1 1 d .
H13D H 0.6288 -0.5485 0.3642 0.155 Uiso 1 1 calc R
H13E H 0.6879 -0.4805 0.3520 0.155 Uiso 1 1 calc R
F135 F 0.6196(18) -0.7133(11) 0.1572(5) 0.176(8) Uiso 1 1 d D
C135 C 0.718(3) -0.5603(12) 0.3270(8) 0.129(10) Uiso 1 1 d D
H13F H 0.6790 -0.5314 0.3101 0.155 Uiso 1 1 calc R
H13G H 0.7984 -0.5540 0.3234 0.155 Uiso 1 1 calc R
C136 C 0.6886(17) -0.6335(11) 0.3163(6) 0.100(8) Uiso 1 1 d D
F136 F 0.7627(16) -0.7876(10) 0.1358(5) 0.162(7) Uiso 1 1 d D
F137 F 0.899(3) -0.7152(16) 0.1472(8) 0.266(13) Uiso 1 1 d D
C137 C 0.623(3) -0.6590(19) 0.2850(7) 0.30(3) Uiso 1 1 d D
C138 C 0.722(3) -0.6665(18) 0.2629(8) 0.135(11) Uiso 1 1 d D
F138 F 0.6688(18) -0.6784(14) 0.0938(8) 0.269(14) Uiso 1 1 d D
C139 C 0.692(3) -0.694(2) 0.2277(7) 0.192(17) Uiso 1 1 d D
F139 F 0.8194(18) -0.7332(11) 0.0784(6) 0.205(9) Uiso 1 1 d D
F140 F 0.837(2) -0.6276(12) 0.0971(8) 0.269(13) Uiso 1 1 d D
C140 C 0.745(2) -0.7084(15) 0.1948(6) 0.106(8) Uiso 1 1 d D
C141 C 0.728(2) -0.6908(14) 0.1580(7) 0.144(12) Uiso 1 1 d D
C142 C 0.799(3) -0.7225(14) 0.1315(8) 0.46(6) Uiso 1 1 d D
C143 C 0.778(2) -0.6856(13) 0.0987(7) 0.24(2) Uiso 1 1 d D
C144 C 0.9907(13) -0.6351(8) 0.3853(4) 0.045(4) Uiso 1 1 d .
H14A H 0.9531 -0.6748 0.3959 0.054 Uiso 1 1 calc R
H14B H 0.9435 -0.6209 0.3658 0.054 Uiso 1 1 calc R
C401 C 0.719(6) -0.265(4) 0.4874(18) 0.36(4) Uiso 1 1 d .
H40A H 0.7494 -0.3112 0.4851 0.433 Uiso 1 1 calc R
H40B H 0.7645 -0.2366 0.5041 0.433 Uiso 1 1 calc R
C402 C 0.596(5) -0.266(3) 0.4943(13) 0.25(2) Uiso 1 1 d .
H40C H 0.5879 -0.2431 0.5164 0.299 Uiso 1 1 calc R
H40D H 0.5726 -0.3153 0.4971 0.299 Uiso 1 1 calc R
C403 C 0.507(4) -0.234(3) 0.4685(14) 0.25(2) Uiso 1 1 d .
H40E H 0.4637 -0.2696 0.4550 0.299 Uiso 1 1 calc R
H40F H 0.4555 -0.2031 0.4799 0.299 Uiso 1 1 calc R
C404 C 0.584(4) -0.197(3) 0.4490(12) 0.23(2) Uiso 1 1 d .
H40G H 0.5892 -0.1480 0.4568 0.274 Uiso 1 1 calc R
H40H H 0.5570 -0.1976 0.4251 0.274 Uiso 1 1 calc R
O405 O 0.701(3) -0.2267(17) 0.4515(8) 0.217(12) Uiso 1 1 d .

loop_
_atom_site_aniso_label
_atom_site_aniso_U_11
_atom_site_aniso_U_22
_atom_site_aniso_U_33
_atom_site_aniso_U_23
_atom_site_aniso_U_13
_atom_site_aniso_U_12
I1 0.0545(8) 0.0839(10) 0.0403(7) 0.0219(7) 0.0109(6) 0.0048(6)
O1 0.037(6) 0.045(6) 0.026(6) 0.006(5) -0.003(5) 0.005(5)
I2 0.1391(14) 0.0566(9) 0.0473(8) -0.0160(7) -0.0091(8) 0.0376(8)
O2 0.026(6) 0.032(6) 0.046(7) 0.011(5) 0.010(5) -0.001(4)
I3 0.0519(8) 0.0742(9) 0.0347(7) 0.0132(6) 0.0108(5) -0.0032(6)
O3 0.033(6) 0.041(6) 0.032(6) 0.014(5) 0.005(5) -0.002(5)
I4 0.0542(9) 0.0437(8) 0.203(2) 0.0464(10) 0.0046(10) -0.0115(6)
O4 0.060(8) 0.054(7) 0.035(7) 0.011(6) 0.010(6) -0.001(6)
I5 0.0628(10) 0.0451(8) 0.197(2) 0.0341(10) -0.0116(10) 0.0149(7)
O5 0.077(9) 0.034(7) 0.049(7) 0.007(6) 0.006(6) 0.020(6)
I6 0.0618(9) 0.0999(11) 0.0630(9) 0.0404(8) -0.0125(7) -0.0038(8)
O6 0.090(9) 0.048(7) 0.026(6) -0.006(5) 0.007(6) -0.004(6)
I7 0.0915(10) 0.0436(7) 0.0425(7) -0.0060(6) -0.0022(7) -0.0012(6)
O7 0.040(6) 0.034(6) 0.042(7) -0.009(5) 0.005(5) 0.005(5)
I8 0.0567(8) 0.0584(8) 0.0436(7) 0.0165(6) 0.0015(6) 0.0172(6)
O8 0.043(7) 0.043(7) 0.063(8) 0.012(6) 0.002(6) 0.004(5)

loop_
_atom_type_symbol
_atom_type_description
_atom_type_scat_dispersion_real
_atom_type_scat_dispersion_imag
_atom_type_scat_source
C C 0.0033 0.0016 'International Tables Vol C Tables 4.2.6.8 and 6.1.1.4'
H H 0.0000 0.0000 'International Tables Vol C Tables 4.2.6.8 and 6.1.1.4'
O O 0.0106 0.0060 'International Tables Vol C Tables 4.2.6.8 and 6.1.1.4'
F F 0.0171 0.0103 'International Tables Vol C Tables 4.2.6.8 and 6.1.1.4'
I I -0.4742 1.8119 'International Tables Vol C Tables 4.2.6.8 and 6.1.1.4'

loop_
_geom_angle_atom_site_label_1
_geom_angle_atom_site_label_2
_geom_angle_atom_site_label_3
_geom_angle
C1 O1 C7 109.7(11)
C2 C1 C6 122.6(13)
C2 C1 O1 118.0(12)
C6 C1 O1 119.4(13)
C61 O2 C55 113.9(11)
C1 C2 C3 119.0(13)
C1 C2 C72 121.6(13)
C3 C2 C72 119.4(13)
C37 O3 C43 115.1(11)
C2 C3 C4 120.4(14)
C2 C3 H3A 119.8
C4 C3 H3A 119.8
C19 O4 C25 114.8(12)
C3 C4 C5 119.3(14)
C3 C4 I1 122.7(11)
C5 C4 I1 117.9(11)
C6 C5 C4 118.7(14)
C6 C5 H5A 120.7
C4 C5 H5A 120.6
C73 O5 C79 111.6(13)
C1 C6 C5 119.3(14)
C1 C6 C18 123.1(13)
C5 C6 C18 117.6(13)
C97 O6 C91 114.2(15)
O1 C7 C8 107.9(13)
O1 C7 H7A 110.1
C8 C7 H7A 110.2
O1 C7 H7B 110.1
C8 C7 H7B 110.1
H7A C7 H7B 108.4
C109 O7 C115 116.2(12)
C9 C8 C7 113.4(15)
C9 C8 H8A 108.9
C7 C8 H8A 108.8
C9 C8 H8B 108.9
C7 C8 H8B 108.9
H8A C8 H8B 107.7
C127 O8 C133 108.5(13)
C10 C9 C8 117.8(17)
C10 C9 H9A 107.8
C8 C9 H9A 107.8
C10 C9 H9B 107.9
C8 C9 H9B 107.9
H9A C9 H9B 107.2
F1 C10 F2 99.6(15)
F1 C10 C9 109.5(17)
F2 C10 C9 111.6(17)
F1 C10 C11 105.5(16)
F2 C10 C11 105.8(17)
C9 C10 C11 122.4(18)
F4 C11 F3 100.4(14)
F4 C11 C10 108.1(16)
F3 C11 C10 105.1(16)
F4 C11 C12 108.1(16)
F3 C11 C12 106.1(15)
C10 C11 C12 126.0(17)
F5 C12 F6 100.4(15)
F5 C12 C13 108.4(16)
F6 C12 C13 106.1(16)
F5 C12 C11 108.0(16)
F6 C12 C11 109.5(16)
C13 C12 C11 122.3(18)
F7 C13 F8 106.2(14)
F7 C13 C12 108.1(16)
F8 C13 C12 107.6(16)
F7 C13 C14 110.1(15)
F8 C13 C14 106.1(15)
C12 C13 C14 118.1(17)
F9 C14 F10 104.1(16)
F9 C14 C13 114.5(17)
F10 C14 C13 107.2(16)
F9 C14 C15 105.8(17)
F10 C14 C15 105.0(16)
C13 C14 C15 118.9(17)
F12 C15 F11 103.8(16)
F12 C15 C16 110.4(18)
F11 C15 C16 106.9(18)
F12 C15 C14 105.9(17)
F11 C15 C14 108.6(17)
C16 C15 C14 120.1(18)
F14 C16 F13 107.3(18)
F14 C16 C15 104.9(19)
F13 C16 C15 108.2(19)
F14 C16 C17 112(2)
F13 C16 C17 107(2)
C15 C16 C17 117(2)
F15 C17 F17 115(3)
F15 C17 F16 114(3)
F17 C17 F16 108(3)
F15 C17 C16 113(3)
F17 C17 C16 100(2)
F16 C17 C16 105(2)
C20 C18 C6 109.8(12)
C20 C18 H18A 109.7
C6 C18 H18A 109.7
C20 C18 H18B 109.7
C6 C18 H18B 109.7
H18A C18 H18B 108.2
C20 C19 O4 119.6(13)
C20 C19 C24 122.1(15)
O4 C19 C24 118.1(13)
C21 C20 C19 119.3(14)
C21 C20 C18 119.6(13)
C19 C20 C18 120.6(14)
C20 C21 C22 120.4(14)
C20 C21 H21A 119.8
C22 C21 H21A 119.8
C23 C22 C21 118.6(16)
C23 C22 I2 122.4(13)
C21 C22 I2 118.9(11)
C22 C23 C24 122.6(16)
C22 C23 H23A 118.7
C24 C23 H23A 118.7
C23 C24 C19 116.5(14)
C23 C24 C36 123.2(14)
C19 C24 C36 120.0(14)
C26 C25 O4 108.3(13)
C26 C25 H25A 110.0
O4 C25 H25A 110.1
C26 C25 H25B 110.0
O4 C25 H25B 110.0
H25A C25 H25B 108.4
C25 C26 C27 108.2(14)
C25 C26 H26A 110.1
C27 C26 H26A 110.1
C25 C26 H26B 110.1
C27 C26 H26B 110.0
H26A C26 H26B 108.4
C28 C27 C26 110.5(15)
C28 C27 H27A 109.5
C26 C27 H27A 109.5
C28 C27 H27B 109.6
C26 C27 H27B 109.6
H27A C27 H27B 108.1
F19 C28 F18 105.2(16)
F19 C28 C27 116.5(18)
F18 C28 C27 109.7(16)
F19 C28 C29 102.7(16)
F18 C28 C29 102.3(17)
C27 C28 C29 118.7(17)
F20 C29 F21 104.4(18)
F20 C29 C30 106(2)
F21 C29 C30 113(2)
F20 C29 C28 103.1(18)
F21 C29 C28 108.3(18)
C30 C29 C28 120(2)
F22 C30 F23 106.9(18)
F22 C30 C29 112(2)
F23 C30 C29 105(2)
F22 C30 C31 108.1(19)
F23 C30 C31 102.9(19)
C29 C30 C31 120(2)
F25 C31 F24 104.1(18)
F25 C31 C32 106(2)
F24 C31 C32 106(2)
F25 C31 C30 111(2)
F24 C31 C30 103.7(19)
C32 C31 C30 124(2)
F27 C32 F26 105.8(18)
F27 C32 C33 107.0(19)
F26 C32 C33 105.7(19)
F27 C32 C31 105.5(19)
F26 C32 C31 107(2)
C33 C32 C31 125(2)
F28 C33 C34 108(2)
F28 C33 F29 102.4(17)
C34 C33 F29 100(2)
F28 C33 C32 108(2)
C34 C33 C32 129(2)
F29 C33 C32 106.0(19)
F31 C34 C33 104(2)
F31 C34 C35 110(3)
C33 C34 C35 126(3)
F31 C34 F30 104(2)
C33 C34 F30 103(2)
C35 C34 F30 109(3)
F33 C35 F32 102(3)
F33 C35 F34 111(3)
F32 C35 F34 111(3)
F33 C35 C34 110(3)
F32 C35 C34 109(3)
F34 C35 C34 113(3)
C38 C36 C24 109.4(12)
C38 C36 H36A 109.8
C24 C36 H36A 109.8
C38 C36 H36B 109.8
C24 C36 H36B 109.8
H36A C36 H36B 108.3
O3 C37 C42 119.3(12)
O3 C37 C38 119.8(12)
C42 C37 C38 120.9(13)
C39 C38 C37 117.9(13)
C39 C38 C36 121.1(13)
C37 C38 C36 121.1(13)
C40 C39 C38 119.7(15)
C40 C39 H39A 120.2
C38 C39 H39A 120.2
C39 C40 C41 123.8(16)
C39 C40 I3 116.9(12)
C41 C40 I3 119.3(12)
C40 C41 C42 119.3(14)
C40 C41 H41A 120.3
C42 C41 H41A 120.3
C41 C42 C37 118.0(13)
C41 C42 C54 120.1(13)
C37 C42 C54 121.9(13)
O3 C43 C44 112.4(14)
O3 C43 H43A 109.1
C44 C43 H43A 109.1
O3 C43 H43B 109.1
C44 C43 H43B 109.1
H43A C43 H43B 107.8
C43 C44 C45 110.1(16)
C43 C44 H44A 109.6
C45 C44 H44A 109.6
C43 C44 H44B 109.6
C45 C44 H44B 109.7
H44A C44 H44B 108.2
C46 C45 C44 121.7(19)
C46 C45 H45A 106.9
C44 C45 H45A 106.9
C46 C45 H45B 106.9
C44 C45 H45B 106.9
H45A C45 H45B 106.7
C45 C46 F35 110(2)
C45 C46 F36 115(2)
F35 C46 F36 95.2(18)
C45 C46 C47 130(2)
F35 C46 C47 100.1(19)
F36 C46 C47 100.4(19)
F37 C47 F38 99.8(17)
F37 C47 C46 101.6(18)
F38 C47 C46 98.9(18)
F37 C47 C48 111(2)
F38 C47 C48 105(2)
C46 C47 C48 135(3)
F40 C48 F39 110(4)
F40 C48 C49 116(4)
F39 C48 C49 103(3)
F40 C48 C47 114(4)
F39 C48 C47 101(3)
C49 C48 C47 111(4)
F41 C49 F42 98(2)
F41 C49 C48 118(3)
F42 C49 C48 123(3)
F41 C49 C50 97(3)
F42 C49 C50 92(2)
C48 C49 C50 123(3)
F44 C50 F43 96(3)
F44 C50 C51 104(3)
F43 C50 C51 101(3)
F44 C50 C49 112(3)
F43 C50 C49 102(3)
C51 C50 C49 135(3)
F46 C51 F45 102(3)
F46 C51 C50 119(3)
F45 C51 C50 113(3)
F46 C51 C52 101(3)
F45 C51 C52 98(3)
C50 C51 C52 121(3)
F47 C52 F48 96(2)
F47 C52 C51 102(2)
F48 C52 C51 93(2)
F47 C52 C53 116(2)
F48 C52 C53 121(3)
C51 C52 C53 124(3)
F49 C53 F50 114(3)
F49 C53 F51 115(3)
F50 C53 F51 111(3)
F49 C53 C52 107(3)
F50 C53 C52 104(2)
F51 C53 C52 103(2)
C56 C54 C42 111.1(12)
C56 C54 H54A 109.4
C42 C54 H54A 109.4
C56 C54 H54B 109.4
C42 C54 H54B 109.4
H54A C54 H54B 108.0
C56 C55 C60 124.4(14)
C56 C55 O2 118.7(13)
C60 C55 O2 116.8(13)
C55 C56 C57 116.5(14)
C55 C56 C54 121.3(13)
C57 C56 C54 122.0(13)
C58 C57 C56 118.6(15)
C58 C57 H57A 120.7
C56 C57 H57A 120.7
C57 C58 C59 125.6(17)
C57 C58 I4 120.1(13)
C59 C58 I4 114.2(12)
C58 C59 C60 117.3(16)
C58 C59 H59A 121.4
C60 C59 H59A 121.3
C59 C60 C55 117.2(14)
C59 C60 C72 121.8(15)
C55 C60 C72 120.5(14)
O2 C61 C62 113.2(13)
O2 C61 H61A 108.9
C62 C61 H61A 109.0
O2 C61 H61B 108.9
C62 C61 H61B 108.9
H61A C61 H61B 107.8
C61 C62 C63 114.8(14)
C61 C62 H62A 108.6
C63 C62 H62A 108.6
C61 C62 H62B 108.5
C63 C62 H62B 108.6
H62A C62 H62B 107.5
C64 C63 C62 115.9(14)
C64 C63 H63A 108.3
C62 C63 H63A 108.3
C64 C63 H63B 108.3
C62 C63 H63B 108.3
H63A C63 H63B 107.4
F53 C64 F52 105.9(12)
F53 C64 C63 110.1(14)
F52 C64 C63 107.9(13)
F53 C64 C65 109.1(14)
F52 C64 C65 106.0(13)
C63 C64 C65 117.2(14)
F55 C65 F54 106.8(13)
F55 C65 C64 106.1(14)
F54 C65 C64 108.2(14)
F55 C65 C66 106.9(14)
F54 C65 C66 108.6(14)
C64 C65 C66 119.5(14)
F57 C66 F56 108.3(14)
F57 C66 C67 109.8(15)
F56 C66 C67 106.1(15)
F57 C66 C65 107.5(15)
F56 C66 C65 107.4(14)
C67 C66 C65 117.3(15)
F59 C67 F58 104.6(15)
F59 C67 C66 109.7(15)
F58 C67 C66 111.7(15)
F59 C67 C68 106.1(15)
F58 C67 C68 103.4(15)
C66 C67 C68 120.1(16)
F61 C68 F60 108.8(19)
F61 C68 C69 108.4(18)
F60 C68 C69 102.4(18)
F61 C68 C67 106.6(17)
F60 C68 C67 105.1(17)
C69 C68 C67 124.8(18)
F62 C69 C70 113(2)
F62 C69 F63 96.0(17)
C70 C69 F63 105(2)
F62 C69 C68 109.1(18)
C70 C69 C68 127(2)
F63 C69 C68 100.0(18)
F64 C70 F65 107(2)
F64 C70 C69 102(2)
F65 C70 C69 107(2)
F64 C70 C71 100(3)
F65 C70 C71 112(3)
C69 C70 C71 126(3)
F67 C71 F68 121(4)
F67 C71 F69 104(3)
F68 C71 F69 108(3)
F67 C71 C70 112(3)
F68 C71 C70 112(3)
F69 C71 C70 98(3)
C2 C72 C60 109.9(13)
C2 C72 H72A 109.7
C60 C72 H72A 109.7
C2 C72 H72B 109.7
C60 C72 H72B 109.7
H72A C72 H72B 108.2
C74 C73 C78 121.9(15)
C74 C73 O5 120.8(14)
C78 C73 O5 117.2(14)
C73 C74 C75 120.9(15)
C73 C74 C144 119.7(15)
C75 C74 C144 118.6(14)
C76 C75 C74 117.9(16)
C76 C75 H75A 121.0
C74 C75 H75A 121.0
C75 C76 C77 121.4(18)
C75 C76 I5 119.7(14)
C77 C76 I5 118.7(15)
C76 C77 C78 121.3(18)
C76 C77 H77A 119.4
C78 C77 H77A 119.3
C73 C78 C77 116.3(15)
C73 C78 C90 120.0(15)
C77 C78 C90 123.5(16)
C80 C79 O5 112.5(16)
C80 C79 H79A 109.1
O5 C79 H79A 109.1
C80 C79 H79B 109.1
O5 C79 H79B 109.1
H79A C79 H79B 107.8
C79 C80 C81 115.4(16)
C79 C80 H80A 108.4
C81 C80 H80A 108.4
C79 C80 H80B 108.4
C81 C80 H80B 108.4
H80A C80 H80B 107.5
C82 C81 C80 117.2(16)
C82 C81 H81A 108.0
C80 C81 H81A 108.0
C82 C81 H81B 108.0
C80 C81 H81B 108.0
H81A C81 H81B 107.2
F73 C82 F74 104.9(15)
F73 C82 C81 111.3(16)
F74 C82 C81 109.4(16)
F73 C82 C83 109.3(16)
F74 C82 C83 103.2(15)
C81 C82 C83 117.7(17)
F76 C83 F75 106.9(17)
F76 C83 C82 107.2(18)
F75 C83 C82 103.0(16)
F76 C83 C84 109.9(18)
F75 C83 C84 104.4(17)
C82 C83 C84 124.1(18)
F77 C84 F78 104.7(19)
F77 C84 C85 110(2)
F78 C84 C85 100.2(19)
F77 C84 C83 109.2(19)
F78 C84 C83 105.2(18)
C85 C84 C83 125(2)
F80 C85 F79 96.2(19)
F80 C85 C86 112(2)
F79 C85 C86 104(2)
F80 C85 C84 108(2)
F79 C85 C84 102(2)
C86 C85 C84 129(2)
F81 C86 F82 106(2)
F81 C86 C85 108(2)
F82 C86 C85 104(2)
F81 C86 C87 111(2)
F82 C86 C87 97(2)
C85 C86 C87 128(3)
F84 C87 F83 101(2)
F84 C87 C88 104(3)
F83 C87 C88 106(3)
F84 C87 C86 111(3)
F83 C87 C86 100(3)
C88 C87 C86 131(3)
F85 C88 F86 111(4)
F85 C88 C87 109(3)
F86 C88 C87 115(4)
F85 C88 C89 101(4)
F86 C88 C89 95(3)
C87 C88 C89 125(3)
F89 C89 F88 110(3)
F89 C89 F87 107(3)
F88 C89 F87 105(3)
F89 C89 C88 113(3)
F88 C89 C88 111(4)
F87 C89 C88 111(3)
C78 C90 C92 108.1(14)
C78 C90 H90A 110.1
C92 C90 H90A 110.1
C78 C90 H90B 110.1
C92 C90 H90B 110.1
H90A C90 H90B 108.4
C96 C91 O6 120.5(14)
C96 C91 C92 119.5(14)
O6 C91 C92 119.6(14)
C93 C92 C91 118.0(15)
C93 C92 C90 120.6(15)
C91 C92 C90 121.3(14)
C94 C93 C92 121.1(15)
C94 C93 H93A 119.5
C92 C93 H93A 119.4
C93 C94 C95 120.6(14)
C93 C94 I6 119.2(11)
C95 C94 I6 120.2(11)
C96 C95 C94 118.4(15)
C96 C95 H95A 120.8
C94 C95 H95A 120.8
C95 C96 C91 121.9(15)
C95 C96 C108 117.1(14)
C91 C96 C108 121.1(14)
O6 C97 C98 114(2)
O6 C97 H97A 108.8
C98 C97 H97A 108.8
O6 C97 H97B 108.8
C98 C97 H97B 108.8
H97A C97 H97B 107.7
C97 C98 C99 120(2)
C97 C98 H98A 107.5
C99 C98 H98A 107.4
C97 C98 H98B 107.4
C99 C98 H98B 107.4
H98A C98 H98B 107.0
C100 C99 C98 113(2)
C100 C99 H99A 108.9
C98 C99 H99A 108.9
C100 C99 H99B 108.9
C98 C99 H99B 108.9
H99A C99 H99B 107.7
F90 C100 F91 110(2)
F90 C100 C99 111(2)
F91 C100 C99 111(2)
F90 C100 C101 105(2)
F91 C100 C101 102(2)
C99 C100 C101 117(2)
F93 C101 F92 105.0(19)
F93 C101 C102 105(2)
F92 C101 C102 107(2)
F93 C101 C100 109(2)
F92 C101 C100 105(2)
C102 C101 C100 123(2)
F94 C102 C101 111(2)
F94 C102 C103 110(2)
C101 C102 C103 128(2)
F94 C102 F95 96.5(18)
C101 C102 F95 102(2)
C103 C102 F95 104(2)
F97 C103 C104 113(2)
F97 C103 C102 106(2)
C104 C103 C102 128(2)
F97 C103 F96 99.4(19)
C104 C103 F96 106(2)
C102 C103 F96 99(2)
F98 C104 C103 108(3)
F98 C104 F99 103(2)
C103 C104 F99 102(3)
F98 C104 C105 113(3)
C103 C104 C105 125(3)
F99 C104 C105 103(3)
F100 C105 C104 107(3)
F100 C105 F101 119(3)
C104 C105 F101 97(3)
F100 C105 C106 111(4)
C104 C105 C106 132(4)
F101 C105 C106 90(3)
F103 C106 F102 94(4)
F103 C106 C107 120(4)
F102 C106 C107 113(4)
F103 C106 C105 97(4)
F102 C106 C105 93(3)
C107 C106 C105 131(4)
F104 C107 F106 124(3)
F104 C107 F105 110(2)
F106 C107 F105 123(3)
F104 C107 C106 103(4)
F106 C107 C106 89(3)
F105 C107 C106 98(4)
C110 C108 C96 111.9(13)
C110 C108 H10B 109.2
C96 C108 H10B 109.2
C110 C108 H10C 109.2
C96 C108 H10C 109.2
H10B C108 H10C 107.9
O7 C109 C110 117.2(13)
O7 C109 C114 121.0(13)
C110 C109 C114 121.4(14)
C111 C110 C109 118.8(14)
C111 C110 C108 121.1(14)
C109 C110 C108 119.9(14)
C110 C111 C112 119.8(15)
C110 C111 H11A 120.1
C112 C111 H11A 120.1
C113 C112 C111 121.1(15)
C113 C112 I7 120.5(11)
C111 C112 I7 118.4(11)
C112 C113 C114 120.3(15)
C112 C113 H11B 119.9
C114 C113 H11B 119.8
C113 C114 C109 118.0(14)
C113 C114 C126 122.3(14)
C109 C114 C126 119.6(13)
O7 C115 C116 112.1(14)
O7 C115 H11C 109.2
C116 C115 H11C 109.2
O7 C115 H11D 109.2
C116 C115 H11D 109.2
H11C C115 H11D 107.9
C117 C116 C115 107.2(14)
C117 C116 H11E 110.3
C115 C116 H11E 110.3
C117 C116 H11F 110.3
C115 C116 H11F 110.3
H11E C116 H11F 108.5
C118 C117 C116 114.5(16)
C118 C117 H11G 108.6
C116 C117 H11G 108.6
C118 C117 H11H 108.6
C116 C117 H11H 108.6
H11G C117 H11H 107.6
F108 C118 F107 102.9(15)
F108 C118 C117 112.4(16)
F107 C118 C117 110.6(17)
F108 C118 C119 106.6(16)
F107 C118 C119 106.0(16)
C117 C118 C119 117.2(17)
F110 C119 F109 103.0(17)
F110 C119 C120 108.9(19)
F109 C119 C120 106.9(19)
F110 C119 C118 109.1(17)
F109 C119 C118 107.8(17)
C120 C119 C118 119.8(19)
F111 C120 F112 104(2)
F111 C120 C119 107(2)
F112 C120 C119 105(2)
F111 C120 C121 108(2)
F112 C120 C121 108(2)
C119 C120 C121 122(2)
F114 C121 F113 107(2)
F114 C121 C120 104(2)
F113 C121 C120 106(2)
F114 C121 C122 85(3)
F113 C121 C122 114(2)
C120 C121 C122 134(2)
F114 C121 C123 121.2(18)
F113 C121 C123 99.1(17)
C120 C121 C123 118(2)
C122 C121 C123 36.4(19)
F116 C122 F115 139(2)
F116 C122 C123 85(3)
F115 C122 C123 83(3)
F116 C122 C121 111(2)
F115 C122 C121 110(2)
C123 C122 C121 107(4)
F116 C122 F114 104(3)
F115 C122 F114 107(3)
C123 C122 F114 149(3)
C121 C122 F114 42.4(14)
F117 C123 F118 109(3)
F117 C123 C124 142(4)
F118 C123 C124 89(3)
F117 C123 C122 103(3)
F118 C123 C122 112(4)
C124 C123 C122 100(3)
F117 C123 C121 78(2)
F118 C123 C121 96(3)
C124 C123 C121 134(3)
C122 C123 C121 36.5(19)
C123 C124 C125 101(3)
C123 C124 F119 119(3)
C125 C124 F119 87(3)
C123 C124 F118 42.7(13)
C125 C124 F118 108(2)
F119 C124 F118 158(3)
F122 C125 F123 106(2)
F122 C125 F121 110(3)
F123 C125 F121 107(2)
F122 C125 C124 113(3)
F123 C125 C124 119(3)
F121 C125 C124 101(3)
C128 C126 C114 109.8(12)
C128 C126 H12B 109.7
C114 C126 H12B 109.7
C128 C126 H12C 109.7
C114 C126 H12C 109.7
H12B C126 H12C 108.2
C128 C127 O8 121.4(15)
C128 C127 C132 121.1(15)
O8 C127 C132 116.9(14)
C129 C128 C127 118.1(15)
C129 C128 C126 119.8(14)
C127 C128 C126 122.0(14)
C128 C129 C130 117.9(14)
C128 C129 H12D 121.0
C130 C129 H12D 121.1
C131 C130 C129 124.6(15)
C131 C130 I8 119.8(12)
C129 C130 I8 115.5(10)
C130 C131 C132 118.7(16)
C130 C131 H13A 120.7
C132 C131 H13A 120.7
C131 C132 C127 119.2(15)
C131 C132 C144 118.2(14)
C127 C132 C144 122.4(14)
O8 C133 C134 106(2)
O8 C133 H13B 110.6
C134 C133 H13B 110.6
O8 C133 H13C 110.6
C134 C133 H13C 110.6
H13B C133 H13C 108.8
C135 C134 C133 132(3)
C135 C134 H13D 104.0
C133 C134 H13D 104.2
C135 C134 H13E 104.6
C133 C134 H13E 104.2
H13D C134 H13E 105.5
C136 C135 C134 128(3)
C136 C135 H13F 105.1
C134 C135 H13F 105.3
C136 C135 H13G 105.6
C134 C135 H13G 105.5
H13F C135 H13G 106.1
C137 C136 C135 128(2)
C137 C136 F125 85(2)
C135 C136 F125 106(2)
C137 C136 F124 121(2)
C135 C136 F124 104(2)
F125 C136 F124 107.6(17)
C136 C137 C138 97(2)
C136 C137 F127 117(3)
C138 C137 F127 110(3)
C136 C137 F126 107(3)
C138 C137 F126 96(3)
F127 C137 F126 124(3)
C136 C137 F129 78.2(17)
C138 C137 F129 30.4(15)
F127 C137 F129 98(3)
F126 C137 F129 124(3)
C137 C138 F128 118(3)
C137 C138 F129 114(3)
F128 C138 F129 106(2)
C137 C138 C139 114(2)
F128 C138 C139 91(3)
F129 C138 C139 111(3)
C140 C139 F131 96(3)
C140 C139 C138 140(3)
F131 C139 C138 119(3)
C140 C139 F130 94(3)
F131 C139 F130 98(3)
C138 C139 F130 98(3)
C140 C139 F133 42.4(14)
F131 C139 F133 76(2)
C138 C139 F133 126(3)
F130 C139 F133 133(2)
C139 C140 C141 139(3)
C139 C140 F133 90(2)
C141 C140 F133 120(2)
C139 C140 F132 96(2)
C141 C140 F132 105(2)
F133 C140 F132 98.6(19)
F135 C141 C140 92(2)
F135 C141 F134 115(3)
C140 C141 F134 111(2)
F135 C141 C142 115(2)
C140 C141 C142 121(2)
F134 C141 C142 103(2)
F136 C142 F137 107(3)
F136 C142 C143 122(3)
F137 C142 C143 118(3)
F136 C142 C141 96(2)
F137 C142 C141 100(3)
C143 C142 C141 109(2)
F140 C143 F138 114.1(19)
F140 C143 F139 109.5(18)
F138 C143 F139 113.4(19)
F140 C143 C142 113(3)
F138 C143 C142 108(3)
F139 C143 C142 97(2)
C74 C144 C132 109.1(13)
C74 C144 H14A 109.9
C132 C144 H14A 109.9
C74 C144 H14B 109.9
C132 C144 H14B 109.8
H14A C144 H14B 108.3
C402 C401 O405 94(5)
C402 C401 H40A 113.1
O405 C401 H40A 113.0
C402 C401 H40B 112.8
O405 C401 H40B 112.8
H40A C401 H40B 110.4
C401 C402 C403 121(5)
C401 C402 H40C 107.3
C403 C402 H40C 107.2
C401 C402 H40D 107.1
C403 C402 H40D 107.1
H40C C402 H40D 106.8
C404 C403 C402 98(4)
C404 C403 H40E 112.1
C402 C403 H40E 112.3
C404 C403 H40F 112.3
C402 C403 H40F 112.3
H40E C403 H40F 109.9
C403 C404 O405 112(4)
C403 C404 H40G 109.1
O405 C404 H40G 109.1
C403 C404 H40H 109.3
O405 C404 H40H 109.3
H40G C404 H40H 107.9
C404 O405 C401 110(4)

loop_
_geom_bond_atom_site_label_1
_geom_bond_atom_site_label_2
_geom_bond_distance
I1 C4 2.072(16)
F1 C10 1.38(2)
O1 C1 1.410(17)
O1 C7 1.425(18)
C1 C2 1.378(19)
C1 C6 1.364(19)
I2 C22 2.090(16)
F2 C10 1.38(2)
O2 C61 1.388(17)
O2 C55 1.423(17)
C2 C3 1.38(2)
C2 C72 1.53(2)
I3 C40 2.134(17)
F3 C11 1.43(2)
O3 C37 1.381(16)
O3 C43 1.412(17)
C3 C4 1.41(2)
C3 H3A 0.9500
I4 C58 2.133(18)
F4 C11 1.36(2)
O4 C19 1.408(18)
O4 C25 1.497(19)
C4 C5 1.41(2)
F5 C12 1.36(2)
C5 C6 1.41(2)
C5 H5A 0.9500
I5 C76 2.110(19)
O5 C73 1.397(18)
O5 C79 1.46(2)
F6 C12 1.39(2)
C6 C18 1.54(2)
I6 C94 2.088(15)
O6 C97 1.36(3)
O6 C91 1.402(18)
F7 C13 1.337(18)
C7 C8 1.53(2)
C7 H7A 0.9900
C7 H7B 0.9900
I7 C112 2.099(16)
O7 C109 1.358(17)
O7 C115 1.438(19)
F8 C13 1.342(19)
C8 C9 1.49(2)
C8 H8A 0.9900
C8 H8B 0.9900
I8 C130 2.146(15)
O8 C127 1.410(19)
O8 C133 1.45(2)
F9 C14 1.30(2)
C9 C10 1.42(3)
C9 H9A 0.9900
C9 H9B 0.9900
F10 C14 1.38(2)
C10 C11 1.47(3)
F11 C15 1.38(2)
C11 C12 1.47(3)
F12 C15 1.38(2)
C12 C13 1.47(3)
F13 C16 1.33(2)
C13 C14 1.49(3)
F14 C16 1.34(2)
C14 C15 1.55(3)
F15 C17 1.17(3)
C15 C16 1.51(3)
F16 C17 1.36(3)
C16 C17 1.57(3)
F17 C17 1.32(3)
F18 C28 1.38(2)
C18 C20 1.53(2)
C18 H18A 0.9900
C18 H18B 0.9900
F19 C28 1.35(2)
C19 C20 1.36(2)
C19 C24 1.40(2)
F20 C29 1.37(2)
C20 C21 1.35(2)
F21 C29 1.37(2)
C21 C22 1.40(2)
C21 H21A 0.9500
F22 C30 1.32(2)
C22 C23 1.35(2)
F23 C30 1.36(2)
C23 C24 1.37(2)
C23 H23A 0.9500
F24 C31 1.42(3)
C24 C36 1.54(2)
F25 C31 1.36(2)
C25 C26 1.49(2)
C25 H25A 0.9900
C25 H25B 0.9900
F26 C32 1.38(2)
C26 C27 1.53(2)
C26 H26A 0.9900
C26 H26B 0.9900
F27 C32 1.31(2)
C27 C28 1.42(2)
C27 H27A 0.9900
C27 H27B 0.9900
F28 C33 1.35(2)
C28 C29 1.62(3)
F29 C33 1.44(2)
C29 C30 1.42(3)
F30 C34 1.45(3)
C30 C31 1.53(3)
F31 C34 1.40(3)
C31 C32 1.45(3)
F32 C35 1.25(3)
C32 C33 1.46(3)
F33 C35 1.21(3)
C33 C34 1.44(3)
F34 C35 1.34(3)
C34 C35 1.45(4)
F35 C46 1.46(3)
F36 C46 1.45(3)
C36 C38 1.52(2)
C36 H36A 0.9900
C36 H36B 0.9900
F37 C47 1.40(2)
C37 C42 1.400(19)
C37 C38 1.410(19)
F38 C47 1.45(2)
C38 C39 1.40(2)
F39 C48 1.42(4)
C39 C40 1.33(2)
C39 H39A 0.9500
F40 C48 1.20(4)
C40 C41 1.36(2)
F41 C49 1.347(19)
C41 C42 1.40(2)
C41 H41A 0.9500
F42 C49 1.371(18)
C42 C54 1.506(19)
F43 C50 1.363(18)
C43 C44 1.45(2)
C43 H43A 0.9900
C43 H43B 0.9900
F44 C50 1.364(18)
C44 C45 1.52(3)
C44 H44A 0.9900
C44 H44B 0.9900
F45 C51 1.364(19)
C45 C46 1.35(3)
C45 H45A 0.9900
C45 H45B 0.9900
F46 C51 1.347(19)
C46 C47 1.46(3)
F47 C52 1.364(17)
C47 C48 1.49(4)
F48 C52 1.391(18)
C48 C49 1.41(5)
F49 C53 1.300(18)
C49 C50 1.508(10)
F50 C53 1.308(17)
C50 C51 1.506(10)
F51 C53 1.313(18)
C51 C52 1.512(10)
F52 C64 1.418(18)
C52 C53 1.512(10)
F53 C64 1.351(18)
F54 C65 1.346(18)
C54 C56 1.501(19)
C54 H54A 0.9900
C54 H54B 0.9900
F55 C65 1.353(18)
C55 C56 1.364(19)
C55 C60 1.40(2)
F56 C66 1.358(19)
C56 C57 1.42(2)
F57 C66 1.322(19)
C57 C58 1.32(2)
C57 H57A 0.9500
F58 C67 1.39(2)
C58 C59 1.39(2)
F59 C67 1.343(19)
C59 C60 1.38(2)
C59 H59A 0.9500
F60 C68 1.32(2)
C60 C72 1.52(2)
F61 C68 1.28(2)
C61 C62 1.50(2)
C61 H61A 0.9900
C61 H61B 0.9900
F62 C69 1.36(2)
C62 C63 1.52(2)
C62 H62A 0.9900
C62 H62B 0.9900
F63 C69 1.43(2)
C63 C64 1.45(2)
C63 H63A 0.9900
C63 H63B 0.9900
F64 C70 1.36(3)
C64 C65 1.49(2)
F65 C70 1.35(3)
C65 C66 1.54(2)
C66 C67 1.46(2)
F67 C71 1.23(4)
C67 C68 1.56(3)
F68 C71 1.28(4)
C68 C69 1.48(3)
F69 C71 1.38(4)
C69 C70 1.39(3)
C70 C71 1.50(4)
C72 H72A 0.9900
C72 H72B 0.9900
F73 C82 1.37(2)
C73 C74 1.36(2)
C73 C78 1.40(2)
F74 C82 1.41(2)
C74 C75 1.40(2)
C74 C144 1.52(2)
F75 C83 1.40(2)
C75 C76 1.35(2)
C75 H75A 0.9500
F76 C83 1.35(2)
C76 C77 1.39(3)
F77 C84 1.32(2)
C77 C78 1.39(2)
C77 H77A 0.9500
F78 C84 1.41(2)
C78 C90 1.49(2)
F79 C85 1.38(3)
C79 C80 1.42(2)
C79 H79A 0.9900
C79 H79B 0.9900
F80 C85 1.37(3)
C80 C81 1.53(2)
C80 H80A 0.9900
C80 H80B 0.9900
F81 C86 1.38(3)
C81 C82 1.43(2)
C81 H81A 0.9900
C81 H81B 0.9900
F82 C86 1.40(3)
C82 C83 1.51(3)
F83 C87 1.372(17)
C83 C84 1.49(3)
F84 C87 1.371(17)
C84 C85 1.44(3)
F85 C88 1.36(4)
C85 C86 1.41(3)
F86 C88 1.373(19)
C86 C87 1.40(4)
F87 C89 1.336(19)
C87 C88 1.43(4)
F88 C89 1.332(19)
C88 C89 1.514(10)
F89 C89 1.328(19)
F90 C100 1.33(3)
C90 C92 1.54(2)
C90 H90A 0.9900
C90 H90B 0.9900
F91 C100 1.40(3)
C91 C96 1.38(2)
C91 C92 1.40(2)
F92 C101 1.37(2)
C92 C93 1.38(2)
F93 C101 1.31(2)
C93 C94 1.37(2)
C93 H93A 0.9500
F94 C102 1.38(3)
C94 C95 1.39(2)
F95 C102 1.48(3)
C95 C96 1.36(2)
C95 H95A 0.9500
F96 C103 1.47(3)
C96 C108 1.54(2)
F97 C103 1.38(2)
C97 C98 1.44(3)
C97 H97A 0.9900
C97 H97B 0.9900
F98 C104 1.36(3)
C98 C99 1.50(3)
C98 H98A 0.9900
C98 H98B 0.9900
F99 C104 1.42(3)
C99 C100 1.43(3)
C99 H99A 0.9900
C99 H99B 0.9900
F100 C105 1.30(3)
C100 C101 1.56(3)
C101 C102 1.44(3)
F101 C105 1.55(4)
C102 C103 1.46(3)
F102 C106 1.45(5)
C103 C104 1.39(3)
F103 C106 1.41(5)
F104 C107 1.292(18)
C104 C105 1.48(4)
C105 C106 1.55(5)
F105 C107 1.297(18)
F106 C107 1.294(18)
C106 C107 1.524(10)
F107 C118 1.39(2)
F108 C118 1.36(2)
C108 C110 1.46(2)
C108 H10B 0.9900
C108 H10C 0.9900
F109 C119 1.35(2)
C109 C110 1.409(19)
C109 C114 1.42(2)
F110 C119 1.34(2)
C110 C111 1.37(2)
C111 C112 1.43(2)
C111 H11A 0.9500
F111 C120 1.36(3)
C112 C113 1.37(2)
F112 C120 1.40(3)
C113 C114 1.40(2)
C113 H11B 0.9500
F113 C121 1.33(3)
C114 C126 1.52(2)
F114 C121 1.29(3)
C115 C116 1.54(2)
C115 H11C 0.9900
C115 H11D 0.9900
C116 C117 1.52(2)
C116 H11E 0.9900
C116 H11F 0.9900
F115 C122 1.375(19)
C117 C118 1.42(2)
C117 H11G 0.9900
C117 H11H 0.9900
F116 C122 1.373(19)
C118 C119 1.53(3)
F117 C123 1.409(19)
C119 C120 1.52(3)
F118 C123 1.400(19)
C120 C121 1.48(3)
F119 C124 1.38(2)
C121 C122 1.522(10)
C121 C123 2.45(6)
F121 C125 1.37(2)
C122 C123 1.519(10)
F122 C125 1.33(2)
C123 C124 1.531(10)
F124 C136 1.379(16)
F123 C125 1.34(2)
C124 C125 1.518(10)
F125 C136 1.358(17)
F126 C137 1.38(2)
C126 C128 1.50(2)
C126 H12B 0.9900
C126 H12C 0.9900
F127 C137 1.16(4)
C127 C128 1.37(2)
C127 C132 1.40(2)
F128 C138 1.44(3)
C128 C129 1.36(2)
F129 C138 1.33(3)
C129 C130 1.412(19)
C129 H12D 0.9500
F130 C139 1.54(4)
C130 C131 1.29(2)
F131 C139 1.41(4)
C131 C132 1.36(2)
C131 H13A 0.9500
F132 C140 1.46(3)
C132 C144 1.57(2)
F133 C140 1.39(3)
C133 C134 1.43(3)
C133 H13B 0.9900
C133 H13C 0.9900
F134 C141 1.392(18)
C134 C135 1.37(3)
C134 H13D 0.9900
C134 H13E 0.9900
F135 C141 1.361(17)
C135 C136 1.503(10)
C135 H13F 0.9900
C135 H13G 0.9900
C136 C137 1.509(10)
F136 C142 1.340(19)
F137 C142 1.339(19)
C137 C138 1.516(10)
C138 C139 1.518(10)
F138 C143 1.325(14)
C139 C140 1.509(10)
F139 C143 1.340(14)
F140 C143 1.319(14)
C140 C141 1.511(10)
C141 C142 1.514(10)
C142 C143 1.513(10)
C144 H14A 0.9900
C144 H14B 0.9900
C401 C402 1.51(7)
C401 O405 1.62(7)
C401 H40A 0.9900
C401 H40B 0.9900
C402 C403 1.59(6)
C402 H40C 0.9900
C402 H40D 0.9900
C403 C404 1.43(6)
C403 H40E 0.9900
C403 H40F 0.9900
C404 O405 1.53(5)
C404 H40G 0.9900
C404 H40H 0.9900
